data_4500996
loop_
_publ_author_name
'Abrahams, Brendan F.'
'Hudson, Timothy A.'
'McCormick, Laura J.'
'Robson, Richard'

_publ_section_title
;
 Coordination Polymers of 2,5-Dihydroxybenzoquinone and Chloranilic Acid
 with the (10,3)-aTopology
;
_journal_issue 7
_journal_name_full 'Crystal Growth &amp; Design'
_journal_page_first 2717
_journal_paper_doi 10.1021/cg2005908
_journal_volume 11
_journal_year 2011
_chemical_formula_sum 'C52 H86 N2 O14 Zn2'
_chemical_formula_weight 1093.97
_chemical_name_systematic
;
 ?
;
_space_group_IT_number 230
_symmetry_cell_setting cubic
_symmetry_space_group_name_Hall '-I 4bd 2c 3'
_symmetry_space_group_name_H-M 'I a -3 d'
_atom_sites_solution_hydrogens geom
_atom_sites_solution_primary direct
_atom_sites_solution_secondary difmap
_audit_creation_method SHELXL-97
_cell_angle_alpha 90.00
_cell_angle_beta 90.00
_cell_angle_gamma 90.00
_cell_formula_units_Z 8
_cell_length_a 22.215(3)
_cell_length_b 22.215(3)
_cell_length_c 22.215(3)
_cell_measurement_reflns_used 341
_cell_measurement_temperature 130(2)
_cell_measurement_theta_max 51.2847
_cell_measurement_theta_min 2.8069
_cell_volume 10963(3)
_computing_structure_refinement 'SHELXL-97 (Sheldrick, 1997)'
_diffrn_ambient_temperature 130(2)
_diffrn_detector_area_resol_mean 16.0711
_diffrn_measured_fraction_theta_full 0.998
_diffrn_measured_fraction_theta_max 0.998
_diffrn_measurement_device_type 'Xcalibur, Sapphire3'
_diffrn_measurement_method 'phi and omega scans'
_diffrn_radiation_monochromator graphite
_diffrn_radiation_source 'fine-focus sealed tube'
_diffrn_radiation_type CuK\a
_diffrn_radiation_wavelength 1.54184
_diffrn_reflns_av_R_equivalents 0.1611
_diffrn_reflns_av_sigmaI/netI 0.1154
_diffrn_reflns_limit_h_max 19
_diffrn_reflns_limit_h_min -9
_diffrn_reflns_limit_k_max 9
_diffrn_reflns_limit_k_min -22
_diffrn_reflns_limit_l_max 12
_diffrn_reflns_limit_l_min -13
_diffrn_reflns_number 2248
_diffrn_reflns_theta_full 51.18
_diffrn_reflns_theta_max 51.18
_diffrn_reflns_theta_min 4.88
_exptl_absorpt_coefficient_mu 1.599
_exptl_absorpt_correction_T_max 0.953
_exptl_absorpt_correction_T_min 0.929
_exptl_absorpt_correction_type gaussian
_exptl_absorpt_process_details
;
CrysAlisPro, Oxford Diffraction Ltd.,
Version 1.171.33.52 (release 06-11-2009 CrysAlis171 .NET)
(compiled Nov  6 2009,16:24:50)
Numerical absorption correction based on gaussian integration over
                        a multifaceted crystal model
;
_exptl_crystal_colour red
_exptl_crystal_density_diffrn 1.326
_exptl_crystal_density_method 'not measured'
_exptl_crystal_description 'hexagonal plate'
_exptl_crystal_F_000 4672
_exptl_crystal_size_max 0.06
_exptl_crystal_size_mid 0.05
_exptl_crystal_size_min 0.03
_platon_squeeze_details
;
The unit cell contains 16 highly disordered tetrabutylammonium cations and 16 MeOH
molecules which have been treated as a diffuse contribution to the overall scattering
without specific atom positions by SQUEEZE/PLATON.
;
_refine_diff_density_max 0.251
_refine_diff_density_min -0.517
_refine_diff_density_rms 0.072
_refine_ls_extinction_method none
_refine_ls_goodness_of_fit_ref 0.826
_refine_ls_hydrogen_treatment constr
_refine_ls_matrix_type full
_refine_ls_number_parameters 26
_refine_ls_number_reflns 501
_refine_ls_number_restraints 0
_refine_ls_restrained_S_all 0.826
_refine_ls_R_factor_all 0.1410
_refine_ls_R_factor_gt 0.0873
_refine_ls_shift/su_max 0.000
_refine_ls_shift/su_mean 0.000
_refine_ls_structure_factor_coef Fsqd
_refine_ls_weighting_details 'calc w=1/[\s^2^(Fo^2^)+(0.1277P)^2^+0.0000P] where P=(Fo^2^+2Fc^2^)/3'
_refine_ls_weighting_scheme calc
_refine_ls_wR_factor_gt 0.2152
_refine_ls_wR_factor_ref 0.2317
_reflns_number_gt 220
_reflns_number_total 501
_reflns_threshold_expression >2sigma(I)
_cod_data_source_file cg2005908_si_002.cif
_cod_data_source_block (NBu4)2[Zn2(dhbq)3]
_cod_depositor_comments
;
The following automatic conversions were performed:

'_symmetry_cell_setting' value 'Cubic' changed to 'cubic' according
to /home/saulius/struct/CIF-dictionaries/cif_core.dic dictionary
named 'cif_core.dic' version 2.4.1 from 2010-06-29.

Automatic conversion script
Id: cif_fix_values 1715 2011-07-08 13:25:40Z adriana 
;
_cod_original_sg_symbol_H-M Ia-3d
_cod_database_code 4500996

loop_
_symmetry_equiv_pos_as_xyz
'x, y, z'
'-x+1/2, -y, z+1/2'
'-x, y+1/2, -z+1/2'
'x+1/2, -y+1/2, -z'
'z, x, y'
'z+1/2, -x+1/2, -y'
'-z+1/2, -x, y+1/2'
'-z, x+1/2, -y+1/2'
'y, z, x'
'-y, z+1/2, -x+1/2'
'y+1/2, -z+1/2, -x'
'-y+1/2, -z, x+1/2'
'y+3/4, x+1/4, -z+1/4'
'-y+3/4, -x+3/4, -z+3/4'
'y+1/4, -x+1/4, z+3/4'
'-y+1/4, x+3/4, z+1/4'
'x+3/4, z+1/4, -y+1/4'
'-x+1/4, z+3/4, y+1/4'
'-x+3/4, -z+3/4, -y+3/4'
'x+1/4, -z+1/4, y+3/4'
'z+3/4, y+1/4, -x+1/4'
'z+1/4, -y+1/4, x+3/4'
'-z+1/4, y+3/4, x+1/4'
'-z+3/4, -y+3/4, -x+3/4'
'x+1/2, y+1/2, z+1/2'
'-x+1, -y+1/2, z+1'
'-x+1/2, y+1, -z+1'
'x+1, -y+1, -z+1/2'
'z+1/2, x+1/2, y+1/2'
'z+1, -x+1, -y+1/2'
'-z+1, -x+1/2, y+1'
'-z+1/2, x+1, -y+1'
'y+1/2, z+1/2, x+1/2'
'-y+1/2, z+1, -x+1'
'y+1, -z+1, -x+1/2'
'-y+1, -z+1/2, x+1'
'y+5/4, x+3/4, -z+3/4'
'-y+5/4, -x+5/4, -z+5/4'
'y+3/4, -x+3/4, z+5/4'
'-y+3/4, x+5/4, z+3/4'
'x+5/4, z+3/4, -y+3/4'
'-x+3/4, z+5/4, y+3/4'
'-x+5/4, -z+5/4, -y+5/4'
'x+3/4, -z+3/4, y+5/4'
'z+5/4, y+3/4, -x+3/4'
'z+3/4, -y+3/4, x+5/4'
'-z+3/4, y+5/4, x+3/4'
'-z+5/4, -y+5/4, -x+5/4'
'-x, -y, -z'
'x-1/2, y, -z-1/2'
'x, -y-1/2, z-1/2'
'-x-1/2, y-1/2, z'
'-z, -x, -y'
'-z-1/2, x-1/2, y'
'z-1/2, x, -y-1/2'
'z, -x-1/2, y-1/2'
'-y, -z, -x'
'y, -z-1/2, x-1/2'
'-y-1/2, z-1/2, x'
'y-1/2, z, -x-1/2'
'-y-3/4, -x-1/4, z-1/4'
'y-3/4, x-3/4, z-3/4'
'-y-1/4, x-1/4, -z-3/4'
'y-1/4, -x-3/4, -z-1/4'
'-x-3/4, -z-1/4, y-1/4'
'x-1/4, -z-3/4, -y-1/4'
'x-3/4, z-3/4, y-3/4'
'-x-1/4, z-1/4, -y-3/4'
'-z-3/4, -y-1/4, x-1/4'
'-z-1/4, y-1/4, -x-3/4'
'z-1/4, -y-3/4, -x-1/4'
'z-3/4, y-3/4, x-3/4'
'-x+1/2, -y+1/2, -z+1/2'
'x, y+1/2, -z'
'x+1/2, -y, z'
'-x, y, z+1/2'
'-z+1/2, -x+1/2, -y+1/2'
'-z, x, y+1/2'
'z, x+1/2, -y'
'z+1/2, -x, y'
'-y+1/2, -z+1/2, -x+1/2'
'y+1/2, -z, x'
'-y, z, x+1/2'
'y, z+1/2, -x'
'-y-1/4, -x+1/4, z+1/4'
'y-1/4, x-1/4, z-1/4'
'-y+1/4, x+1/4, -z-1/4'
'y+1/4, -x-1/4, -z+1/4'
'-x-1/4, -z+1/4, y+1/4'
'x+1/4, -z-1/4, -y+1/4'
'x-1/4, z-1/4, y-1/4'
'-x+1/4, z+1/4, -y-1/4'
'-z-1/4, -y+1/4, x+1/4'
'-z+1/4, y+1/4, -x-1/4'
'z+1/4, -y-1/4, -x+1/4'
'z-1/4, y-1/4, x-1/4'

loop_
_atom_site_label
_atom_site_type_symbol
_atom_site_fract_x
_atom_site_fract_y
_atom_site_fract_z
_atom_site_U_iso_or_equiv
_atom_site_adp_type
_atom_site_occupancy
_atom_site_symmetry_multiplicity
_atom_site_calc_flag
_atom_site_refinement_flags
Zn1 Zn 0.1250 0.1250 0.1250 0.0715(13) Uani 1 6 d S
O1 O 0.1375(3) 0.1233(4) 0.0326(3) 0.085(2) Uani 1 1 d .
C1 C 0.1875(5) 0.1230(5) 0.0145(4) 0.075(3) Uani 1 1 d .
C2 C 0.2037(5) 0.1250 -0.0463(5) 0.094(5) Uani 1 2 d S
H2 H 0.1735 0.1250 -0.0765 0.112 Uiso 1 2 calc SR

loop_
_atom_site_aniso_label
_atom_site_aniso_U_11
_atom_site_aniso_U_22
_atom_site_aniso_U_33
_atom_site_aniso_U_23
_atom_site_aniso_U_13
_atom_site_aniso_U_12
Zn1 0.0715(13) 0.0715(13) 0.0715(13) 0.0110(13) 0.0110(13) 0.0110(13)
O1 0.054(4) 0.128(6) 0.074(4) -0.010(4) 0.014(4) -0.066(4)
C1 0.080(8) 0.080(7) 0.064(6) 0.010(9) 0.014(5) -0.035(9)
C2 0.065(6) 0.152(16) 0.065(6) -0.017(9) 0.008(9) 0.017(9)

loop_
_atom_type_symbol
_atom_type_description
_atom_type_scat_dispersion_real
_atom_type_scat_dispersion_imag
_atom_type_scat_source
C C 0.0181 0.0091 'International Tables Vol C Tables 4.2.6.8 and 6.1.1.4'
H H 0.0000 0.0000 'International Tables Vol C Tables 4.2.6.8 and 6.1.1.4'
N N 0.0311 0.0180 'International Tables Vol C Tables 4.2.6.8 and 6.1.1.4'
O O 0.0492 0.0322 'International Tables Vol C Tables 4.2.6.8 and 6.1.1.4'
Zn Zn -1.5491 0.6778 'International Tables Vol C Tables 4.2.6.8 and 6.1.1.4'

loop_
_geom_angle_atom_site_label_1
_geom_angle_atom_site_label_2
_geom_angle_atom_site_label_3
_geom_angle
_geom_angle_site_symmetry_1
_geom_angle_site_symmetry_3
O1 Zn1 O1 96.7(2) 9 5
O1 Zn1 O1 93.1(5) 9 48_444
O1 Zn1 O1 167.6(5) 5 48_444
O1 Zn1 O1 167.6(5) 9 43_444
O1 Zn1 O1 74.7(3) 5 43_444
O1 Zn1 O1 96.7(2) 48_444 43_444
O1 Zn1 O1 74.7(3) 9 38_444
O1 Zn1 O1 93.1(5) 5 38_444
O1 Zn1 O1 96.7(2) 48_444 38_444
O1 Zn1 O1 96.7(2) 43_444 38_444
O1 Zn1 O1 96.7(2) 9 .
O1 Zn1 O1 96.7(2) 5 .
O1 Zn1 O1 74.7(3) 48_444 .
O1 Zn1 O1 93.1(5) 43_444 .
O1 Zn1 O1 167.6(5) 38_444 .
C1 O1 Zn1 117.6(6) . .
O1 C1 C2 124.8(10) . .
O1 C1 C1 115.0(5) . 48_444
C2 C1 C1 119.8(7) . 48_444
C1 C2 C1 120.0(14) . 22_554
C1 C2 H2 120.0 . .
C1 C2 H2 120.0 22_554 .

loop_
_geom_bond_atom_site_label_1
_geom_bond_atom_site_label_2
_geom_bond_distance
_geom_bond_site_symmetry_2
Zn1 O1 2.072(6) 9
Zn1 O1 2.072(6) 5
Zn1 O1 2.072(6) 48_444
Zn1 O1 2.072(6) 43_444
Zn1 O1 2.072(6) 38_444
Zn1 O1 2.072(6) .
O1 C1 1.181(11) .
C1 C2 1.398(12) .
C1 C1 1.51(2) 48_444
C2 C1 1.398(12) 22_554
C2 H2 0.9500 .

loop_
_platon_squeeze_void_nr
_platon_squeeze_void_average_x
_platon_squeeze_void_average_y
_platon_squeeze_void_average_z
_platon_squeeze_void_volume
_platon_squeeze_void_count_electrons
1 -0.010 0.001 0.001 8175.7 2308.4
